data_4131705
loop_
_publ_author_name
'Soe, Chan Myae Myae'
'Stoumpos, Constantinos C.'
'Kepenekian, Mika\"el'
'Traor\'e, Boubacar'
'Tsai, Hsinhan'
'Nie, Wanyi'
'Wang, Binghao'
'Katan, Claudine'
'Seshadri, Ram'
'Mohite, Aditya D.'
'Even, Jacky'
'Marks, Tobin J.'
'Kanatzidis, Mercouri G.'

_publ_section_title
;
 New Type of 2D Perovskites with Alternating Cations in the Interlayer
 Space,
 (C(NH<sub>2</sub>)<sub>3</sub>)(CH<sub>3</sub>NH<sub>3</sub>)<sub>n</sub>Pb<sub>n</sub>I<sub>3n+1</sub>:
 Structure, Properties, and Photovoltaic Performance.
;
_journal_issue 45
_journal_name_full 'Journal of the American Chemical Society'
_journal_page_first 16297
_journal_page_last 16309
_journal_paper_doi 10.1021/jacs.7b09096
_journal_volume 139
_journal_year 2017
_chemical_formula_moiety GAMA3Pb3I10
_chemical_formula_sum 'C4 H24 I10 N6 Pb3'
_chemical_formula_weight 2046.9
_chemical_name_common 'Guanidinium Methylammonium Lead Iodide'
_space_group_IT_number 74
_space_group_name_Hall '-I 2b 2'
_space_group_name_H-M_alt 'I m m a'
_symmetry_cell_setting orthorhombic
_symmetry_Int_Tables_number 74
_symmetry_space_group_name_Hall '-I 2b 2'
_symmetry_space_group_name_H-M 'I m m a'
_cell_angle_alpha 90
_cell_angle_beta 90
_cell_angle_gamma 90
_cell_formula_units_Z 4
_cell_length_a 6.3520(7)
_cell_length_b 12.4378(9)
_cell_length_c 43.970(3)
_cell_measurement_reflns_used 4399
_cell_measurement_temperature 293
_cell_measurement_theta_max 29.39
_cell_measurement_theta_min 2.78
_cell_volume 3473.8(5)
_computing_cell_refinement 'STOE X-AREA'
_computing_data_collection 'STOE X-AREA'
_computing_data_reduction 'STOE X-RED'
_computing_structure_refinement Jana2006
_computing_structure_solution Superflip
_diffrn_ambient_temperature 293
_diffrn_detector 'image plate (34 cm diameter)'
_diffrn_detector_area_resol_mean 6.67
_diffrn_detector_type STOE
_diffrn_measured_fraction_theta_full 0.99
_diffrn_measured_fraction_theta_max 0.99
_diffrn_measurement_details ' 180 frames, detector distance = 100 mm'
_diffrn_measurement_device '2-circle goniometer'
_diffrn_measurement_device_type 'STOE IPDS 2T'
_diffrn_measurement_method 'rotation method'
_diffrn_radiation_collimation '0.5 mm diameter, monocapillary'
_diffrn_radiation_monochromator 'plane graphite'
_diffrn_radiation_polarisn_norm 0
_diffrn_radiation_probe x-ray
_diffrn_radiation_type 'Mo K\a'
_diffrn_radiation_wavelength 0.71073
_diffrn_reflns_av_R_equivalents 0.1261
_diffrn_reflns_av_unetI/netI 0.0295
_diffrn_reflns_limit_h_max 8
_diffrn_reflns_limit_h_min -8
_diffrn_reflns_limit_k_max 16
_diffrn_reflns_limit_k_min -17
_diffrn_reflns_limit_l_max 60
_diffrn_reflns_limit_l_min -57
_diffrn_reflns_number 12119
_diffrn_reflns_theta_full 29.29
_diffrn_reflns_theta_max 29.29
_diffrn_reflns_theta_min 2.78
_diffrn_source 'sealed X-ray tube, 12 x 0.4 mm long-fine focus'
_diffrn_source_current 30
_diffrn_source_power 1.20
_diffrn_source_voltage 40
_exptl_absorpt_coefficient_mu 23.395
_exptl_absorpt_correction_T_max 0.5143
_exptl_absorpt_correction_T_min 0.0616
_exptl_absorpt_correction_type integration
_exptl_absorpt_process_details X-SHAPE
_exptl_crystal_colour Black
_exptl_crystal_density_diffrn 3.9138
_exptl_crystal_description 'Rectangular needle'
_exptl_crystal_F_000 3464
_exptl_crystal_size_max 0.0733
_exptl_crystal_size_mid 0.0372
_exptl_crystal_size_min 0.0193
_refine_diff_density_max 3.32
_refine_diff_density_min -3.20
_refine_ls_extinction_method none
_refine_ls_goodness_of_fit_gt 3.40
_refine_ls_goodness_of_fit_ref 2.80
_refine_ls_hydrogen_treatment constr
_refine_ls_number_constraints 89
_refine_ls_number_parameters 59
_refine_ls_number_reflns 1810
_refine_ls_number_restraints 5
_refine_ls_R_factor_all 0.0863
_refine_ls_R_factor_gt 0.0597
_refine_ls_shift/su_max 0.0361
_refine_ls_shift/su_mean 0.0015
_refine_ls_structure_factor_coef Fsqd
_refine_ls_weighting_details w=1/(\s^2^(I)+0.0004I^2^)
_refine_ls_weighting_scheme sigma
_refine_ls_wR_factor_gt 0.1254
_refine_ls_wR_factor_ref 0.1270
_reflns_number_gt 1212
_reflns_number_total 1810
_reflns_threshold_expression I>2\s(I)
_cod_data_source_file ja7b09096_si_003.cif
_cod_data_source_block GAMA3Pb3I10
_cod_depositor_comments
;
The following automatic conversions were performed:

data item '_diffrn_radiation_probe' value 'X-ray' was changed to
'x-ray' in accordance with the
/home/saulius/struct/COD-crude-data/automatic-downloads/DataCite-retrospective/ACS/depositions/lib/dictionaries/cif_core.dic
dictionary named 'cif_core.dic' version 2.4.2 last updated on
2011-04-26.

data item '_exptl_absorpt_correction_type' value 'Integration' was
changed to 'integration' in accordance with the
/home/saulius/struct/COD-crude-data/automatic-downloads/DataCite-retrospective/ACS/depositions/lib/dictionaries/cif_core.dic
dictionary named 'cif_core.dic' version 2.4.2 last updated on
2011-04-26.

Automatic conversion script
Id: cif_fix_values 6909 2019-04-08 15:41:33Z antanas 
;
_cod_original_sg_symbol_Hall '-I -2x;-2yb;-2zb'
_cod_database_code 4131705

loop_
_space_group_symop_id
_space_group_symop_operation_xyz
1 x,y,z
2 -x,-y+1/2,z
3 -x,y+1/2,-z
4 x,-y,-z
5 -x,-y,-z
6 x,y+1/2,-z
7 x,-y+1/2,z
8 -x,y,z
9 x+1/2,y+1/2,z+1/2
10 -x+1/2,-y,z+1/2
11 -x+1/2,y,-z+1/2
12 x+1/2,-y+1/2,-z+1/2
13 -x+1/2,-y+1/2,-z+1/2
14 x+1/2,y,-z+1/2
15 x+1/2,-y,z+1/2
16 -x+1/2,y+1/2,z+1/2

loop_
_atom_site_label
_atom_site_type_symbol
_atom_site_fract_x
_atom_site_fract_y
_atom_site_fract_z
_atom_site_adp_type
_atom_site_U_iso_or_equiv
_atom_site_site_symmetry_multiplicity
_atom_site_occupancy
_atom_site_calc_flag
Pb1 Pb 0 0 0 Uani 0.0353(4) 4 1 d
Pb2 Pb 0 0.00125(8) 0.14513(2) Uani 0.0326(3) 8 1 d
I1 I 0 0.54059(18) 0.21444(5) Uani 0.0742(10) 8 1 d
I2 I 0 0.75 0.13354(10) Uani 0.0844(16) 4 1 d
I3 I 0.5 0.0000(3) 0.14266(7) Uani 0.0796(9) 8 1 d
I4 I 0 0.25 0.15583(9) Uani 0.0885(18) 4 1 d
I5 I 0 0.0283(2) 0.07129(7) Uani 0.0914(11) 8 1 d
I6 I 0.5 0 0 Uani 0.128(2) 4 1 d
I7 I 0 0.75 0.00774(12) Uani 0.151(3) 4 1 d
N1 N 0.5 0.75 0.09531(2) Uiso 0.53(9) 4 1 d
N2 N -0.5 0.25 0.0839(18) Uiso 0.23(3) 4 1 d
N3 N 0 0.75 0.3166(19) Uiso 0.19(2) 4 1 d
N4 N 0.5 0.25 0.2614(7) Uiso 0.060(5) 4 1 d
N5 N 0.5 0.1541(14) 0.2163(6) Uiso 0.060(5) 8 1 d
C1 C 0.5 0.75 0.061193(8) Uiso 0.53(9) 4 1 d
C2 C -0.5 0.25 0.0498(18) Uiso 0.23(3) 4 1 d
C3 C 0 0.75 0.2825(19) Uiso 0.19(2) 4 1 d
C4 C 0.5 0.25 0.2306(7) Uiso 0.060(5) 4 1 d
H1n1 H 0.628298 0.757481 0.101902 Uiso 0.6333 16 0.25 d
H2n1 H 0.423165 0.803003 0.101902 Uiso 0.6333 16 0.25 d
H3n1 H 0.448537 0.689516 0.101902 Uiso 0.6333 16 0.25 d
H1n2 H -0.628559 0.243795 0.090509 Uiso 0.2738 16 0.25 d
H2n2 H -0.425198 0.196244 0.090509 Uiso 0.2738 16 0.25 d
H3n2 H -0.446243 0.309962 0.090509 Uiso 0.2738 16 0.25 d
H1n3 H -0.128548 0.756263 0.3232 Uiso 0.2228 16 0.25 d
H2n3 H 0.053654 0.690014 0.3232 Uiso 0.2228 16 0.25 d
H3n3 H 0.074894 0.803723 0.3232 Uiso 0.2228 16 0.25 d
H1n4 H 0.5 0.310577 0.271243 Uiso 0.0723 8 0.5 d
H2n4 H 0.5 0.189423 0.271243 Uiso 0.0723 8 0.5 d
H1n5 H 0.5 0.151489 0.196517 Uiso 0.0723 8 1 d
H2n5 H 0.5 0.094827 0.226809 Uiso 0.0723 8 1 d
H1c1 H 0.388623 0.795388 0.053915 Uiso 0.6333 16 0.25 d
H2c1 H 0.478721 0.678046 0.053915 Uiso 0.6333 16 0.25 d
H3c1 H 0.632656 0.776566 0.053915 Uiso 0.6333 16 0.25 d
H1c2 H -0.620048 0.210799 0.042522 Uiso 0.2738 16 0.25 d
H2c2 H -0.373501 0.216506 0.042522 Uiso 0.2738 16 0.25 d
H3c2 H -0.506451 0.322695 0.042522 Uiso 0.2738 16 0.25 d
H1c3 H 0.009844 0.677404 0.275213 Uiso 0.2228 16 0.25 d
H2c3 H 0.118183 0.790652 0.275213 Uiso 0.2228 16 0.25 d
H3c3 H -0.128027 0.781944 0.275213 Uiso 0.2228 16 0.25 d

loop_
_atom_site_aniso_label
_atom_site_aniso_type_symbol
_atom_site_aniso_U_11
_atom_site_aniso_U_22
_atom_site_aniso_U_33
_atom_site_aniso_U_12
_atom_site_aniso_U_13
_atom_site_aniso_U_23
Pb1 Pb 0.0372(7) 0.0336(6) 0.0351(8) 0 0 0.0015(7)
Pb2 Pb 0.0306(5) 0.0294(4) 0.0377(6) 0 0 -0.0002(4)
I1 I 0.116(2) 0.0717(12) 0.0348(13) 0 0 -0.0105(9)
I2 I 0.130(4) 0.0246(12) 0.099(3) 0 0 0
I3 I 0.0258(9) 0.1228(18) 0.090(2) 0 0 -0.0146(18)
I4 I 0.172(4) 0.0254(12) 0.068(3) 0 0 0
I5 I 0.120(2) 0.128(2) 0.0264(12) 0 0 -0.0023(14)
I6 I 0.0250(16) 0.250(5) 0.108(4) 0 0 -0.001(5)
I7 I 0.304(8) 0.0212(12) 0.128(5) 0 0 0

loop_
_atom_type_symbol
_atom_type_scat_dispersion_real
_atom_type_scat_dispersion_imag
_atom_type_scat_source
C 0.0033 0.0016 'International Tables Vol C tables 4.2.6.8 and 6.1.1.1'
H 0.0000 0.0000 'International Tables Vol C tables 4.2.6.8 and 6.1.1.1'
I -0.4742 1.8119 'International Tables Vol C tables 4.2.6.8 and 6.1.1.1'
N 0.0061 0.0033 'International Tables Vol C tables 4.2.6.8 and 6.1.1.1'
Pb -3.3944 10.1111 'International Tables Vol C tables 4.2.6.8 and 6.1.1.1'

loop_
_geom_angle_atom_site_label_1
_geom_angle_atom_site_label_2
_geom_angle_atom_site_label_3
_geom_angle_site_symmetry_1
_geom_angle_site_symmetry_3
_geom_angle
I5 Pb1 I5 . 4_555 180.0(5)
I5 Pb1 I6 . 1_455 90
I5 Pb1 I6 . . 90
I5 Pb1 I7 . 1_545 90.17(11)
I5 Pb1 I7 . 3_545 89.83(11)
I5 Pb1 I6 4_555 1_455 90
I5 Pb1 I6 4_555 . 90
I5 Pb1 I7 4_555 1_545 89.83(11)
I5 Pb1 I7 4_555 3_545 90.17(11)
I6 Pb1 I6 1_455 . 180.0(5)
I6 Pb1 I7 1_455 1_545 90
I6 Pb1 I7 1_455 3_545 90
I6 Pb1 I7 . 1_545 90
I6 Pb1 I7 . 3_545 90
I7 Pb1 I7 1_545 3_545 180.0(5)
I1 Pb2 I2 2_555 1_545 89.57(9)
I1 Pb2 I3 2_555 1_455 91.88(6)
I1 Pb2 I3 2_555 . 91.88(6)
I1 Pb2 I4 2_555 . 91.04(8)
I1 Pb2 I5 2_555 . 176.23(8)
I2 Pb2 I3 1_545 1_455 89.40(6)
I2 Pb2 I3 1_545 . 89.40(6)
I2 Pb2 I4 1_545 . 179.39(11)
I2 Pb2 I5 1_545 . 86.66(10)
I3 Pb2 I3 1_455 . 176.04(9)
I3 Pb2 I4 1_455 . 90.58(6)
I3 Pb2 I5 1_455 . 88.08(6)
I3 Pb2 I4 . . 90.58(6)
I3 Pb2 I5 . . 88.08(6)
I4 Pb2 I5 . . 92.73(9)
Pb2 I1 N4 2_555 11_555 96.7(4)
Pb2 I1 N5 2_555 2_555 85.3(4)
Pb2 I1 N5 2_555 2_655 85.3(4)
Pb2 I1 N5 2_555 12_455 131.8(3)
N4 I1 N5 11_555 2_555 54.0(2)
N4 I1 N5 11_555 2_655 54.0(2)
N4 I1 N5 11_555 12_455 35.1(5)
N5 I1 N5 2_555 2_655 105.3(3)
N5 I1 N5 2_555 12_455 66.9(4)
N5 I1 N5 2_655 12_455 66.9(4)
Pb2 I2 Pb2 1_565 2_555 161.48(16)
Pb2 I2 N1 1_565 1_455 94.32(3)
Pb2 I2 N1 1_565 . 94.32(3)
Pb2 I2 N3 1_565 11_455 84.76(14)
Pb2 I2 N3 1_565 11_555 84.76(14)
Pb2 I2 N1 2_555 1_455 94.32(3)
Pb2 I2 N1 2_555 . 94.32(3)
Pb2 I2 N3 2_555 11_455 84.76(14)
Pb2 I2 N3 2_555 11_555 84.76(14)
N1 I2 N1 1_455 . 124.21(13)
N1 I2 N3 1_455 11_455 62.5(10)
N1 I2 N3 1_455 11_555 173.3(10)
N1 I2 N3 . 11_455 173.3(10)
N1 I2 N3 . 11_555 62.5(10)
N3 I2 N3 11_455 11_555 110.8(14)
Pb2 I3 Pb2 . 1_655 176.04(12)
Pb2 I3 N1 . 1_545 91.33(6)
Pb2 I3 N2 . 1_655 91.03(7)
Pb2 I3 N3 . 11_545 89.27(7)
Pb2 I3 N5 . . 88.17(6)
Pb2 I3 N1 1_655 1_545 91.33(6)
Pb2 I3 N2 1_655 1_655 91.03(7)
Pb2 I3 N3 1_655 11_545 89.27(7)
Pb2 I3 N5 1_655 . 88.17(6)
N1 I3 N2 1_545 1_655 106.5(9)
N1 I3 N3 1_545 11_545 63.8(11)
N1 I3 N5 1_545 . 154.4(3)
N2 I3 N3 1_655 11_545 170.2(14)
N2 I3 N5 1_655 . 99.1(9)
N3 I3 N5 11_545 . 90.7(12)
Pb2 I4 Pb2 . 2_555 162.70(14)
Pb2 I4 N4 . 11_555 98.65(7)
Pb2 I4 N4 2_555 11_555 98.65(7)
Pb1 I5 Pb2 . . 167.66(11)
Pb1 I6 Pb1 . 1_655 180.0(5)
Pb1 I7 Pb1 1_565 2_555 167.50(19)
I2 N1 I2 . 1_655 124.21(9)
I2 N1 I3 . 1_565 74.91(4)
I2 N1 I3 . 2_655 74.91(4)
I2 N1 C1 . . 117.90(6)
I2 N1 H1n1 . . 132.21
I2 N1 H1n1 . 2_665 10.32
I2 N1 H1n1 . 7_565 132.21
I2 N1 H1n1 . 8_655 10.32
I2 N1 H2n1 . . 49.33
I2 N1 H2n1 . 2_665 109.87
I2 N1 H2n1 . 7_565 49.33
I2 N1 H2n1 . 8_655 109.87
I2 N1 H3n1 . . 60.79
I2 N1 H3n1 . 2_665 100.14
I2 N1 H3n1 . 7_565 60.79
I2 N1 H3n1 . 8_655 100.14
I2 N1 I3 1_655 1_565 74.91(4)
I2 N1 I3 1_655 2_655 74.91(4)
I2 N1 C1 1_655 . 117.90(6)
I2 N1 H1n1 1_655 . 10.32
I2 N1 H1n1 1_655 2_665 132.21
I2 N1 H1n1 1_655 7_565 10.32
I2 N1 H1n1 1_655 8_655 132.21
I2 N1 H2n1 1_655 . 109.87
I2 N1 H2n1 1_655 2_665 49.33
I2 N1 H2n1 1_655 7_565 109.87
I2 N1 H2n1 1_655 8_655 49.33
I2 N1 H3n1 1_655 . 100.14
I2 N1 H3n1 1_655 2_665 60.79
I2 N1 H3n1 1_655 7_565 100.14
I2 N1 H3n1 1_655 8_655 60.79
I3 N1 I3 1_565 2_655 112.38(8)
I3 N1 C1 1_565 . 123.81(5)
I3 N1 H1n1 1_565 . 74.08
I3 N1 H1n1 1_565 2_665 84.45
I3 N1 H1n1 1_565 7_565 84.45
I3 N1 H1n1 1_565 8_655 74.08
I3 N1 H2n1 1_565 . 35.4
I3 N1 H2n1 1_565 2_665 116.37
I3 N1 H2n1 1_565 7_565 116.37
I3 N1 H2n1 1_565 8_655 35.4
I3 N1 H3n1 1_565 . 122.21
I3 N1 H3n1 1_565 2_665 25.32
I3 N1 H3n1 1_565 7_565 25.32
I3 N1 H3n1 1_565 8_655 122.21
I3 N1 C1 2_655 . 123.81(5)
I3 N1 H1n1 2_655 . 84.45
I3 N1 H1n1 2_655 2_665 74.08
I3 N1 H1n1 2_655 7_565 74.08
I3 N1 H1n1 2_655 8_655 84.45
I3 N1 H2n1 2_655 . 116.37
I3 N1 H2n1 2_655 2_665 35.4
I3 N1 H2n1 2_655 7_565 35.4
I3 N1 H2n1 2_655 8_655 116.37
I3 N1 H3n1 2_655 . 25.32
I3 N1 H3n1 2_655 2_665 122.21
I3 N1 H3n1 2_655 7_565 122.21
I3 N1 H3n1 2_655 8_655 25.32
C1 N1 H1n1 . . 109.47
C1 N1 H1n1 . 2_665 109.47
C1 N1 H1n1 . 7_565 109.47
C1 N1 H1n1 . 8_655 109.47
C1 N1 H2n1 . . 109.47
C1 N1 H2n1 . 2_665 109.47
C1 N1 H2n1 . 7_565 109.47
C1 N1 H2n1 . 8_655 109.47
C1 N1 H3n1 . . 109.47
C1 N1 H3n1 . 2_665 109.47
C1 N1 H3n1 . 7_565 109.47
C1 N1 H3n1 . 8_655 109.47
H1n1 N1 H1n1 . 2_665 141.05
H1n1 N1 H1n1 . 7_565 12.28
H1n1 N1 H1n1 . 8_655 139.01
H1n1 N1 H2n1 . . 109.47
H1n1 N1 H2n1 . 2_665 56.25
H1n1 N1 H2n1 . 7_565 119.7
H1n1 N1 H2n1 . 8_655 44.14
H1n1 N1 H3n1 . . 109.47
H1n1 N1 H3n1 . 2_665 56.25
H1n1 N1 H3n1 . 7_565 98.53
H1n1 N1 H3n1 . 8_655 68.25
H1n1 N1 H1n1 2_665 7_565 139.01
H1n1 N1 H1n1 2_665 8_655 12.28
H1n1 N1 H2n1 2_665 . 56.25
H1n1 N1 H2n1 2_665 2_665 109.47
H1n1 N1 H2n1 2_665 7_565 44.14
H1n1 N1 H2n1 2_665 8_655 119.7
H1n1 N1 H3n1 2_665 . 56.25
H1n1 N1 H3n1 2_665 2_665 109.47
H1n1 N1 H3n1 2_665 7_565 68.25
H1n1 N1 H3n1 2_665 8_655 98.53
H1n1 N1 H1n1 7_565 8_655 141.05
H1n1 N1 H2n1 7_565 . 119.7
H1n1 N1 H2n1 7_565 2_665 44.14
H1n1 N1 H2n1 7_565 7_565 109.47
H1n1 N1 H2n1 7_565 8_655 56.25
H1n1 N1 H3n1 7_565 . 98.53
H1n1 N1 H3n1 7_565 2_665 68.25
H1n1 N1 H3n1 7_565 7_565 109.47
H1n1 N1 H3n1 7_565 8_655 56.25
H1n1 N1 H2n1 8_655 . 44.14
H1n1 N1 H2n1 8_655 2_665 119.7
H1n1 N1 H2n1 8_655 7_565 56.25
H1n1 N1 H2n1 8_655 8_655 109.47
H1n1 N1 H3n1 8_655 . 68.25
H1n1 N1 H3n1 8_655 2_665 98.53
H1n1 N1 H3n1 8_655 7_565 56.25
H1n1 N1 H3n1 8_655 8_655 109.47
H2n1 N1 H2n1 . 2_665 141.05
H2n1 N1 H2n1 . 7_565 98.53
H2n1 N1 H2n1 . 8_655 68.25
H2n1 N1 H3n1 . . 109.47
H2n1 N1 H3n1 . 2_665 56.25
H2n1 N1 H3n1 . 7_565 12.28
H2n1 N1 H3n1 . 8_655 139.01
H2n1 N1 H2n1 2_665 7_565 68.25
H2n1 N1 H2n1 2_665 8_655 98.53
H2n1 N1 H3n1 2_665 . 56.25
H2n1 N1 H3n1 2_665 2_665 109.47
H2n1 N1 H3n1 2_665 7_565 139.01
H2n1 N1 H3n1 2_665 8_655 12.28
H2n1 N1 H2n1 7_565 8_655 141.05
H2n1 N1 H3n1 7_565 . 12.28
H2n1 N1 H3n1 7_565 2_665 139.01
H2n1 N1 H3n1 7_565 7_565 109.47
H2n1 N1 H3n1 7_565 8_655 56.25
H2n1 N1 H3n1 8_655 . 139.01
H2n1 N1 H3n1 8_655 2_665 12.28
H2n1 N1 H3n1 8_655 7_565 56.25
H2n1 N1 H3n1 8_655 8_655 109.47
H3n1 N1 H3n1 . 2_665 141.05
H3n1 N1 H3n1 . 7_565 119.7
H3n1 N1 H3n1 . 8_655 44.14
H3n1 N1 H3n1 2_665 7_565 44.14
H3n1 N1 H3n1 2_665 8_655 119.7
H3n1 N1 H3n1 7_565 8_655 141.05
I3 N2 I3 1_455 2_555 100.6(18)
I3 N2 C2 1_455 . 129.7(9)
I3 N2 H1n2 1_455 . 73.67
I3 N2 H1n2 1_455 2_455 81.68
I3 N2 H1n2 1_455 7_555 81.68
I3 N2 H1n2 1_455 8_455 73.67
I3 N2 H2n2 1_455 . 36.47
I3 N2 H2n2 1_455 2_455 112.22
I3 N2 H2n2 1_455 7_555 112.22
I3 N2 H2n2 1_455 8_455 36.47
I3 N2 H3n2 1_455 . 116.51
I3 N2 H3n2 1_455 2_455 29.26
I3 N2 H3n2 1_455 7_555 29.26
I3 N2 H3n2 1_455 8_455 116.51
I3 N2 C2 2_555 . 129.7(9)
I3 N2 H1n2 2_555 . 81.68
I3 N2 H1n2 2_555 2_455 73.67
I3 N2 H1n2 2_555 7_555 73.67
I3 N2 H1n2 2_555 8_455 81.68
I3 N2 H2n2 2_555 . 112.22
I3 N2 H2n2 2_555 2_455 36.47
I3 N2 H2n2 2_555 7_555 36.47
I3 N2 H2n2 2_555 8_455 112.22
I3 N2 H3n2 2_555 . 29.26
I3 N2 H3n2 2_555 2_455 116.51
I3 N2 H3n2 2_555 7_555 116.51
I3 N2 H3n2 2_555 8_455 29.26
C2 N2 H1n2 . . 109.47
C2 N2 H1n2 . 2_455 109.47
C2 N2 H1n2 . 7_555 109.47
C2 N2 H1n2 . 8_455 109.47
C2 N2 H2n2 . . 109.47
C2 N2 H2n2 . 2_455 109.47
C2 N2 H2n2 . 7_555 109.47
C2 N2 H2n2 . 8_455 109.47
C2 N2 H3n2 . . 109.47
C2 N2 H3n2 . 2_455 109.47
C2 N2 H3n2 . 7_555 109.47
C2 N2 H3n2 . 8_455 109.47
H1n2 N2 H1n2 . 2_455 141.05
H1n2 N2 H1n2 . 7_555 10.18
H1n2 N2 H1n2 . 8_455 139.64
H1n2 N2 H2n2 . . 109.47
H1n2 N2 H2n2 . 2_455 56.25
H1n2 N2 H2n2 . 7_555 118.01
H1n2 N2 H2n2 . 8_455 46.22
H1n2 N2 H3n2 . . 109.47
H1n2 N2 H3n2 . 2_455 56.25
H1n2 N2 H3n2 . 7_555 100.44
H1n2 N2 H3n2 . 8_455 66.2
H1n2 N2 H1n2 2_455 7_555 139.64
H1n2 N2 H1n2 2_455 8_455 10.18
H1n2 N2 H2n2 2_455 . 56.25
H1n2 N2 H2n2 2_455 2_455 109.47
H1n2 N2 H2n2 2_455 7_555 46.22
H1n2 N2 H2n2 2_455 8_455 118.01
H1n2 N2 H3n2 2_455 . 56.25
H1n2 N2 H3n2 2_455 2_455 109.47
H1n2 N2 H3n2 2_455 7_555 66.2
H1n2 N2 H3n2 2_455 8_455 100.44
H1n2 N2 H1n2 7_555 8_455 141.05
H1n2 N2 H2n2 7_555 . 118.01
H1n2 N2 H2n2 7_555 2_455 46.22
H1n2 N2 H2n2 7_555 7_555 109.47
H1n2 N2 H2n2 7_555 8_455 56.25
H1n2 N2 H3n2 7_555 . 100.44
H1n2 N2 H3n2 7_555 2_455 66.2
H1n2 N2 H3n2 7_555 7_555 109.47
H1n2 N2 H3n2 7_555 8_455 56.25
H1n2 N2 H2n2 8_455 . 46.22
H1n2 N2 H2n2 8_455 2_455 118.01
H1n2 N2 H2n2 8_455 7_555 56.25
H1n2 N2 H2n2 8_455 8_455 109.47
H1n2 N2 H3n2 8_455 . 66.2
H1n2 N2 H3n2 8_455 2_455 100.44
H1n2 N2 H3n2 8_455 7_555 56.25
H1n2 N2 H3n2 8_455 8_455 109.47
H2n2 N2 H2n2 . 2_455 141.05
H2n2 N2 H2n2 . 7_555 100.44
H2n2 N2 H2n2 . 8_455 66.2
H2n2 N2 H3n2 . . 109.47
H2n2 N2 H3n2 . 2_455 56.25
H2n2 N2 H3n2 . 7_555 10.18
H2n2 N2 H3n2 . 8_455 139.64
H2n2 N2 H2n2 2_455 7_555 66.2
H2n2 N2 H2n2 2_455 8_455 100.44
H2n2 N2 H3n2 2_455 . 56.25
H2n2 N2 H3n2 2_455 2_455 109.47
H2n2 N2 H3n2 2_455 7_555 139.64
H2n2 N2 H3n2 2_455 8_455 10.18
H2n2 N2 H2n2 7_555 8_455 141.05
H2n2 N2 H3n2 7_555 . 10.18
H2n2 N2 H3n2 7_555 2_455 139.64
H2n2 N2 H3n2 7_555 7_555 109.47
H2n2 N2 H3n2 7_555 8_455 56.25
H2n2 N2 H3n2 8_455 . 139.64
H2n2 N2 H3n2 8_455 2_455 10.18
H2n2 N2 H3n2 8_455 7_555 56.25
H2n2 N2 H3n2 8_455 8_455 109.47
H3n2 N2 H3n2 . 2_455 141.05
H3n2 N2 H3n2 . 7_555 118.01
H3n2 N2 H3n2 . 8_455 46.22
H3n2 N2 H3n2 2_455 7_555 46.22
H3n2 N2 H3n2 2_455 8_455 118.01
H3n2 N2 H3n2 7_555 8_455 141.05
I2 N3 I2 11_455 11_555 111(2)
I2 N3 I3 11_455 11_565 73.5(10)
I2 N3 I3 11_455 12_455 73.5(10)
I2 N3 C3 11_455 . 124.6(10)
I2 N3 H1n3 11_455 . 15.89
I2 N3 H1n3 11_455 2_565 125.67
I2 N3 H1n3 11_455 7_565 15.89
I2 N3 H1n3 11_455 8_555 125.67
I2 N3 H2n3 11_455 . 97.65
I2 N3 H2n3 11_455 2_565 59.22
I2 N3 H2n3 11_455 7_565 97.65
I2 N3 H2n3 11_455 8_555 59.22
I2 N3 H3n3 11_455 . 105.11
I2 N3 H3n3 11_455 2_565 50.26
I2 N3 H3n3 11_455 7_565 105.11
I2 N3 H3n3 11_455 8_555 50.26
I2 N3 I3 11_555 11_565 73.5(10)
I2 N3 I3 11_555 12_455 73.5(10)
I2 N3 C3 11_555 . 124.6(10)
I2 N3 H1n3 11_555 . 125.67
I2 N3 H1n3 11_555 2_565 15.89
I2 N3 H1n3 11_555 7_565 125.67
I2 N3 H1n3 11_555 8_555 15.89
I2 N3 H2n3 11_555 . 59.22
I2 N3 H2n3 11_555 2_565 97.65
I2 N3 H2n3 11_555 7_565 59.22
I2 N3 H2n3 11_555 8_555 97.65
I2 N3 H3n3 11_555 . 50.26
I2 N3 H3n3 11_555 2_565 105.11
I2 N3 H3n3 11_555 7_565 50.26
I2 N3 H3n3 11_555 8_555 105.11
I3 N3 I3 11_565 12_455 120(2)
I3 N3 C3 11_565 . 119.9(11)
I3 N3 H1n3 11_565 . 75.88
I3 N3 H1n3 11_565 2_565 84.91
I3 N3 H1n3 11_565 7_565 84.91
I3 N3 H1n3 11_565 8_555 75.88
I3 N3 H2n3 11_565 . 125.22
I3 N3 H2n3 11_565 2_565 24.57
I3 N3 H2n3 11_565 7_565 24.57
I3 N3 H2n3 11_565 8_555 125.22
I3 N3 H3n3 11_565 . 33.71
I3 N3 H3n3 11_565 2_565 119.94
I3 N3 H3n3 11_565 7_565 119.94
I3 N3 H3n3 11_565 8_555 33.71
I3 N3 C3 12_455 . 119.9(11)
I3 N3 H1n3 12_455 . 84.91
I3 N3 H1n3 12_455 2_565 75.88
I3 N3 H1n3 12_455 7_565 75.88
I3 N3 H1n3 12_455 8_555 84.91
I3 N3 H2n3 12_455 . 24.57
I3 N3 H2n3 12_455 2_565 125.22
I3 N3 H2n3 12_455 7_565 125.22
I3 N3 H2n3 12_455 8_555 24.57
I3 N3 H3n3 12_455 . 119.94
I3 N3 H3n3 12_455 2_565 33.71
I3 N3 H3n3 12_455 7_565 33.71
I3 N3 H3n3 12_455 8_555 119.94
C3 N3 H1n3 . . 109.47
C3 N3 H1n3 . 2_565 109.47
C3 N3 H1n3 . 7_565 109.47
C3 N3 H1n3 . 8_555 109.47
C3 N3 H2n3 . . 109.47
C3 N3 H2n3 . 2_565 109.47
C3 N3 H2n3 . 7_565 109.47
C3 N3 H2n3 . 8_555 109.47
C3 N3 H3n3 . . 109.47
C3 N3 H3n3 . 2_565 109.47
C3 N3 H3n3 . 7_565 109.47
C3 N3 H3n3 . 8_555 109.47
H1n3 N3 H1n3 . 2_565 141.06
H1n3 N3 H1n3 . 7_565 10.27
H1n3 N3 H1n3 . 8_555 139.62
H1n3 N3 H2n3 . . 109.47
H1n3 N3 H2n3 . 2_565 56.25
H1n3 N3 H2n3 . 7_565 100.36
H1n3 N3 H2n3 . 8_555 66.3
H1n3 N3 H3n3 . . 109.47
H1n3 N3 H3n3 . 2_565 56.25
H1n3 N3 H3n3 . 7_565 118.09
H1n3 N3 H3n3 . 8_555 46.13
H1n3 N3 H1n3 2_565 7_565 139.62
H1n3 N3 H1n3 2_565 8_555 10.27
H1n3 N3 H2n3 2_565 . 56.25
H1n3 N3 H2n3 2_565 2_565 109.47
H1n3 N3 H2n3 2_565 7_565 66.3
H1n3 N3 H2n3 2_565 8_555 100.36
H1n3 N3 H3n3 2_565 . 56.25
H1n3 N3 H3n3 2_565 2_565 109.47
H1n3 N3 H3n3 2_565 7_565 46.13
H1n3 N3 H3n3 2_565 8_555 118.09
H1n3 N3 H1n3 7_565 8_555 141.06
H1n3 N3 H2n3 7_565 . 100.36
H1n3 N3 H2n3 7_565 2_565 66.3
H1n3 N3 H2n3 7_565 7_565 109.47
H1n3 N3 H2n3 7_565 8_555 56.25
H1n3 N3 H3n3 7_565 . 118.09
H1n3 N3 H3n3 7_565 2_565 46.13
H1n3 N3 H3n3 7_565 7_565 109.47
H1n3 N3 H3n3 7_565 8_555 56.25
H1n3 N3 H2n3 8_555 . 66.3
H1n3 N3 H2n3 8_555 2_565 100.36
H1n3 N3 H2n3 8_555 7_565 56.25
H1n3 N3 H2n3 8_555 8_555 109.47
H1n3 N3 H3n3 8_555 . 46.13
H1n3 N3 H3n3 8_555 2_565 118.09
H1n3 N3 H3n3 8_555 7_565 56.25
H1n3 N3 H3n3 8_555 8_555 109.47
H2n3 N3 H2n3 . 2_565 141.06
H2n3 N3 H2n3 . 7_565 118.09
H2n3 N3 H2n3 . 8_555 46.13
H2n3 N3 H3n3 . . 109.47
H2n3 N3 H3n3 . 2_565 56.25
H2n3 N3 H3n3 . 7_565 10.27
H2n3 N3 H3n3 . 8_555 139.62
H2n3 N3 H2n3 2_565 7_565 46.13
H2n3 N3 H2n3 2_565 8_555 118.09
H2n3 N3 H3n3 2_565 . 56.25
H2n3 N3 H3n3 2_565 2_565 109.47
H2n3 N3 H3n3 2_565 7_565 139.62
H2n3 N3 H3n3 2_565 8_555 10.27
H2n3 N3 H2n3 7_565 8_555 141.06
H2n3 N3 H3n3 7_565 . 10.27
H2n3 N3 H3n3 7_565 2_565 139.62
H2n3 N3 H3n3 7_565 7_565 109.47
H2n3 N3 H3n3 7_565 8_555 56.25
H2n3 N3 H3n3 8_555 . 139.62
H2n3 N3 H3n3 8_555 2_565 10.27
H2n3 N3 H3n3 8_555 7_565 56.25
H2n3 N3 H3n3 8_555 8_555 109.47
H3n3 N3 H3n3 . 2_565 141.06
H3n3 N3 H3n3 . 7_565 100.36
H3n3 N3 H3n3 . 8_555 66.3
H3n3 N3 H3n3 2_565 7_565 66.3
H3n3 N3 H3n3 2_565 8_555 100.36
H3n3 N3 H3n3 7_565 8_555 141.06
I1 N4 I1 11_555 12_555 147.2(9)
I1 N4 I4 11_555 11_555 73.6(4)
I1 N4 C4 11_555 . 106.4(4)
I1 N4 H1n4 11_555 . 13.59
I1 N4 H1n4 11_555 2_655 133.59
I1 N4 I4 12_555 11_555 73.6(4)
I1 N4 C4 12_555 . 106.4(4)
I1 N4 H1n4 12_555 . 133.59
I1 N4 H1n4 12_555 2_655 13.59
I4 N4 C4 11_555 . 180.0(5)
I4 N4 H1n4 11_555 . 60
I4 N4 H1n4 11_555 2_655 60
C4 N4 H1n4 . . 120
C4 N4 H1n4 . 2_655 120
H1n4 N4 H1n4 . 2_655 120
I1 N5 I1 2_555 2_655 105.3(4)
I1 N5 I1 2_555 12_555 68.8(3)
I1 N5 I3 2_555 . 71.0(3)
I1 N5 C4 2_555 . 123.0(6)
I1 N5 H1n5 2_555 . 87.55
I1 N5 H2n5 2_555 . 59.83
I1 N5 I1 2_655 12_555 68.8(3)
I1 N5 I3 2_655 . 71.0(3)
I1 N5 C4 2_655 . 123.0(6)
I1 N5 H1n5 2_655 . 87.55
I1 N5 H2n5 2_655 . 59.83
I1 N5 I3 12_555 . 110.9(4)
I1 N5 C4 12_555 . 100.6(16)
I1 N5 H1n5 12_555 . 139.4
I1 N5 H2n5 12_555 . 19.4
I3 N5 C4 . . 148.5(17)
I3 N5 H1n5 . . 28.51
I3 N5 H2n5 . . 91.49
C4 N5 H1n5 . . 120
C4 N5 H2n5 . . 120
H1n5 N5 H2n5 . . 120
N1 C1 H1c1 . . 109.47
N1 C1 H1c1 . 2_665 109.47
N1 C1 H1c1 . 7_565 109.47
N1 C1 H1c1 . 8_655 109.47
N1 C1 H2c1 . . 109.47
N1 C1 H2c1 . 2_665 109.47
N1 C1 H2c1 . 7_565 109.47
N1 C1 H2c1 . 8_655 109.47
N1 C1 H3c1 . . 109.47
N1 C1 H3c1 . 2_665 109.47
N1 C1 H3c1 . 7_565 109.47
N1 C1 H3c1 . 8_655 109.47
H1c1 C1 H1c1 . 2_665 141.06
H1c1 C1 H1c1 . 7_565 72.04
H1c1 C1 H1c1 . 8_655 94.94
H1c1 C1 H2c1 . . 109.47
H1c1 C1 H2c1 . 2_665 56.25
H1c1 C1 H2c1 . 7_565 40.26
H1c1 C1 H2c1 . 8_655 122.74
H1c1 C1 H3c1 . . 109.47
H1c1 C1 H3c1 . 2_665 56.25
H1c1 C1 H3c1 . 7_565 137.57
H1c1 C1 H3c1 . 8_655 16.19
H1c1 C1 H1c1 2_665 7_565 94.94
H1c1 C1 H1c1 2_665 8_655 72.04
H1c1 C1 H2c1 2_665 . 56.25
H1c1 C1 H2c1 2_665 2_665 109.47
H1c1 C1 H2c1 2_665 7_565 122.74
H1c1 C1 H2c1 2_665 8_655 40.26
H1c1 C1 H3c1 2_665 . 56.25
H1c1 C1 H3c1 2_665 2_665 109.47
H1c1 C1 H3c1 2_665 7_565 16.19
H1c1 C1 H3c1 2_665 8_655 137.57
H1c1 C1 H1c1 7_565 8_655 141.06
H1c1 C1 H2c1 7_565 . 40.26
H1c1 C1 H2c1 7_565 2_665 122.74
H1c1 C1 H2c1 7_565 7_565 109.47
H1c1 C1 H2c1 7_565 8_655 56.25
H1c1 C1 H3c1 7_565 . 137.57
H1c1 C1 H3c1 7_565 2_665 16.19
H1c1 C1 H3c1 7_565 7_565 109.47
H1c1 C1 H3c1 7_565 8_655 56.25
H1c1 C1 H2c1 8_655 . 122.74
H1c1 C1 H2c1 8_655 2_665 40.26
H1c1 C1 H2c1 8_655 7_565 56.25
H1c1 C1 H2c1 8_655 8_655 109.47
H1c1 C1 H3c1 8_655 . 16.19
H1c1 C1 H3c1 8_655 2_665 137.57
H1c1 C1 H3c1 8_655 7_565 56.25
H1c1 C1 H3c1 8_655 8_655 109.47
H2c1 C1 H2c1 . 2_665 141.06
H2c1 C1 H2c1 . 7_565 137.57
H2c1 C1 H2c1 . 8_655 16.19
H2c1 C1 H3c1 . . 109.47
H2c1 C1 H3c1 . 2_665 56.25
H2c1 C1 H3c1 . 7_565 72.04
H2c1 C1 H3c1 . 8_655 94.94
H2c1 C1 H2c1 2_665 7_565 16.19
H2c1 C1 H2c1 2_665 8_655 137.57
H2c1 C1 H3c1 2_665 . 56.25
H2c1 C1 H3c1 2_665 2_665 109.47
H2c1 C1 H3c1 2_665 7_565 94.94
H2c1 C1 H3c1 2_665 8_655 72.04
H2c1 C1 H2c1 7_565 8_655 141.06
H2c1 C1 H3c1 7_565 . 72.04
H2c1 C1 H3c1 7_565 2_665 94.94
H2c1 C1 H3c1 7_565 7_565 109.47
H2c1 C1 H3c1 7_565 8_655 56.25
H2c1 C1 H3c1 8_655 . 94.94
H2c1 C1 H3c1 8_655 2_665 72.04
H2c1 C1 H3c1 8_655 7_565 56.25
H2c1 C1 H3c1 8_655 8_655 109.47
H3c1 C1 H3c1 . 2_665 141.06
H3c1 C1 H3c1 . 7_565 40.26
H3c1 C1 H3c1 . 8_655 122.74
H3c1 C1 H3c1 2_665 7_565 122.74
H3c1 C1 H3c1 2_665 8_655 40.26
H3c1 C1 H3c1 7_565 8_655 141.06
N2 C2 H1c2 . . 109.47
N2 C2 H1c2 . 2_455 109.47
N2 C2 H1c2 . 7_555 109.47
N2 C2 H1c2 . 8_455 109.47
N2 C2 H2c2 . . 109.47
N2 C2 H2c2 . 2_455 109.47
N2 C2 H2c2 . 7_555 109.47
N2 C2 H2c2 . 8_455 109.47
N2 C2 H3c2 . . 109.47
N2 C2 H3c2 . 2_455 109.47
N2 C2 H3c2 . 7_555 109.47
N2 C2 H3c2 . 8_455 109.47
H1c2 C2 H1c2 . 2_455 141.06
H1c2 C2 H1c2 . 7_555 61.05
H1c2 C2 H1c2 . 8_455 105.18
H1c2 C2 H2c2 . . 109.47
H1c2 C2 H2c2 . 2_455 56.25
H1c2 C2 H2c2 . 7_555 140.73
H1c2 C2 H2c2 . 8_455 4.89
H1c2 C2 H3c2 . . 109.47
H1c2 C2 H3c2 . 2_455 56.25
H1c2 C2 H3c2 . 7_555 51.44
H1c2 C2 H3c2 . 8_455 113.65
H1c2 C2 H1c2 2_455 7_555 105.18
H1c2 C2 H1c2 2_455 8_455 61.05
H1c2 C2 H2c2 2_455 . 56.25
H1c2 C2 H2c2 2_455 2_455 109.47
H1c2 C2 H2c2 2_455 7_555 4.89
H1c2 C2 H2c2 2_455 8_455 140.73
H1c2 C2 H3c2 2_455 . 56.25
H1c2 C2 H3c2 2_455 2_455 109.47
H1c2 C2 H3c2 2_455 7_555 113.65
H1c2 C2 H3c2 2_455 8_455 51.44
H1c2 C2 H1c2 7_555 8_455 141.06
H1c2 C2 H2c2 7_555 . 140.73
H1c2 C2 H2c2 7_555 2_455 4.89
H1c2 C2 H2c2 7_555 7_555 109.47
H1c2 C2 H2c2 7_555 8_455 56.25
H1c2 C2 H3c2 7_555 . 51.44
H1c2 C2 H3c2 7_555 2_455 113.65
H1c2 C2 H3c2 7_555 7_555 109.47
H1c2 C2 H3c2 7_555 8_455 56.25
H1c2 C2 H2c2 8_455 . 4.89
H1c2 C2 H2c2 8_455 2_455 140.73
H1c2 C2 H2c2 8_455 7_555 56.25
H1c2 C2 H2c2 8_455 8_455 109.47
H1c2 C2 H3c2 8_455 . 113.65
H1c2 C2 H3c2 8_455 2_455 51.44
H1c2 C2 H3c2 8_455 7_555 56.25
H1c2 C2 H3c2 8_455 8_455 109.47
H2c2 C2 H2c2 . 2_455 141.06
H2c2 C2 H2c2 . 7_555 51.44
H2c2 C2 H2c2 . 8_455 113.65
H2c2 C2 H3c2 . . 109.47
H2c2 C2 H3c2 . 2_455 56.25
H2c2 C2 H3c2 . 7_555 61.05
H2c2 C2 H3c2 . 8_455 105.18
H2c2 C2 H2c2 2_455 7_555 113.65
H2c2 C2 H2c2 2_455 8_455 51.44
H2c2 C2 H3c2 2_455 . 56.25
H2c2 C2 H3c2 2_455 2_455 109.47
H2c2 C2 H3c2 2_455 7_555 105.18
H2c2 C2 H3c2 2_455 8_455 61.05
H2c2 C2 H2c2 7_555 8_455 141.06
H2c2 C2 H3c2 7_555 . 61.05
H2c2 C2 H3c2 7_555 2_455 105.18
H2c2 C2 H3c2 7_555 7_555 109.47
H2c2 C2 H3c2 7_555 8_455 56.25
H2c2 C2 H3c2 8_455 . 105.18
H2c2 C2 H3c2 8_455 2_455 61.05
H2c2 C2 H3c2 8_455 7_555 56.25
H2c2 C2 H3c2 8_455 8_455 109.47
H3c2 C2 H3c2 . 2_455 141.06
H3c2 C2 H3c2 . 7_555 140.73
H3c2 C2 H3c2 . 8_455 4.89
H3c2 C2 H3c2 2_455 7_555 4.89
H3c2 C2 H3c2 2_455 8_455 140.73
H3c2 C2 H3c2 7_555 8_455 141.06
N3 C3 H1c3 . . 109.47
N3 C3 H1c3 . 2_565 109.47
N3 C3 H1c3 . 7_565 109.47
N3 C3 H1c3 . 8_555 109.47
N3 C3 H2c3 . . 109.47
N3 C3 H2c3 . 2_565 109.47
N3 C3 H2c3 . 7_565 109.47
N3 C3 H2c3 . 8_555 109.47
N3 C3 H3c3 . . 109.47
N3 C3 H3c3 . 2_565 109.47
N3 C3 H3c3 . 7_565 109.47
N3 C3 H3c3 . 8_555 109.47
H1c3 C3 H1c3 . 2_565 141.06
H1c3 C3 H1c3 . 7_565 140.29
H1c3 C3 H1c3 . 8_555 7.47
H1c3 C3 H2c3 . . 109.47
H1c3 C3 H2c3 . 2_565 56.25
H1c3 C3 H2c3 . 7_565 48.9
H1c3 C3 H2c3 . 8_555 115.8
H1c3 C3 H3c3 . . 109.47
H1c3 C3 H3c3 . 2_565 56.25
H1c3 C3 H3c3 . 7_565 63.56
H1c3 C3 H3c3 . 8_555 102.88
H1c3 C3 H1c3 2_565 7_565 7.47
H1c3 C3 H1c3 2_565 8_555 140.29
H1c3 C3 H2c3 2_565 . 56.25
H1c3 C3 H2c3 2_565 2_565 109.47
H1c3 C3 H2c3 2_565 7_565 115.8
H1c3 C3 H2c3 2_565 8_555 48.9
H1c3 C3 H3c3 2_565 . 56.25
H1c3 C3 H3c3 2_565 2_565 109.47
H1c3 C3 H3c3 2_565 7_565 102.88
H1c3 C3 H3c3 2_565 8_555 63.56
H1c3 C3 H1c3 7_565 8_555 141.06
H1c3 C3 H2c3 7_565 . 48.9
H1c3 C3 H2c3 7_565 2_565 115.8
H1c3 C3 H2c3 7_565 7_565 109.47
H1c3 C3 H2c3 7_565 8_555 56.25
H1c3 C3 H3c3 7_565 . 63.56
H1c3 C3 H3c3 7_565 2_565 102.88
H1c3 C3 H3c3 7_565 7_565 109.47
H1c3 C3 H3c3 7_565 8_555 56.25
H1c3 C3 H2c3 8_555 . 115.8
H1c3 C3 H2c3 8_555 2_565 48.9
H1c3 C3 H2c3 8_555 7_565 56.25
H1c3 C3 H2c3 8_555 8_555 109.47
H1c3 C3 H3c3 8_555 . 102.88
H1c3 C3 H3c3 8_555 2_565 63.56
H1c3 C3 H3c3 8_555 7_565 56.25
H1c3 C3 H3c3 8_555 8_555 109.47
H2c3 C3 H2c3 . 2_565 141.06
H2c3 C3 H2c3 . 7_565 63.56
H2c3 C3 H2c3 . 8_555 102.88
H2c3 C3 H3c3 . . 109.47
H2c3 C3 H3c3 . 2_565 56.25
H2c3 C3 H3c3 . 7_565 140.29
H2c3 C3 H3c3 . 8_555 7.47
H2c3 C3 H2c3 2_565 7_565 102.88
H2c3 C3 H2c3 2_565 8_555 63.56
H2c3 C3 H3c3 2_565 . 56.25
H2c3 C3 H3c3 2_565 2_565 109.47
H2c3 C3 H3c3 2_565 7_565 7.47
H2c3 C3 H3c3 2_565 8_555 140.29
H2c3 C3 H2c3 7_565 8_555 141.06
H2c3 C3 H3c3 7_565 . 140.29
H2c3 C3 H3c3 7_565 2_565 7.47
H2c3 C3 H3c3 7_565 7_565 109.47
H2c3 C3 H3c3 7_565 8_555 56.25
H2c3 C3 H3c3 8_555 . 7.47
H2c3 C3 H3c3 8_555 2_565 140.29
H2c3 C3 H3c3 8_555 7_565 56.25
H2c3 C3 H3c3 8_555 8_555 109.47
H3c3 C3 H3c3 . 2_565 141.06
H3c3 C3 H3c3 . 7_565 48.9
H3c3 C3 H3c3 . 8_555 115.8
H3c3 C3 H3c3 2_565 7_565 115.8
H3c3 C3 H3c3 2_565 8_555 48.9
H3c3 C3 H3c3 7_565 8_555 141.06
N4 C4 N5 . . 117.9(15)
N4 C4 N5 . 2_655 117.9(15)
N5 C4 N5 . 2_655 124(3)
N1 H1n1 H1n1 . 7_565 83.86
N1 H1n1 H2n1 . 2_665 61.87
N1 H1n1 H2n1 . 8_655 67.93
N1 H1n1 H3n1 . 2_665 61.87
N1 H1n1 H3n1 . 8_655 55.88
H1n1 H1n1 H2n1 7_565 2_665 23.49
H1n1 H1n1 H2n1 7_565 8_655 150
H1n1 H1n1 H3n1 7_565 2_665 143.49
H1n1 H1n1 H3n1 7_565 8_655 30
H2n1 H1n1 H2n1 2_665 8_655 126.51
H2n1 H1n1 H3n1 2_665 2_665 120
H2n1 H1n1 H3n1 2_665 8_655 6.51
H2n1 H1n1 H3n1 8_655 2_665 6.51
H2n1 H1n1 H3n1 8_655 8_655 120
H3n1 H1n1 H3n1 2_665 8_655 113.49
N1 H2n1 H1n1 . 2_665 61.87
N1 H2n1 H1n1 . 8_655 67.93
N1 H2n1 H2n1 . 8_655 55.88
N1 H2n1 H3n1 . 2_665 61.87
N1 H2n1 H3n1 . 7_565 83.86
H1n1 H2n1 H1n1 2_665 8_655 6.51
H1n1 H2n1 H2n1 2_665 8_655 113.49
H1n1 H2n1 H3n1 2_665 2_665 120
H1n1 H2n1 H3n1 2_665 7_565 143.49
H1n1 H2n1 H2n1 8_655 8_655 120
H1n1 H2n1 H3n1 8_655 2_665 126.51
H1n1 H2n1 H3n1 8_655 7_565 150
H2n1 H2n1 H3n1 8_655 2_665 6.51
H2n1 H2n1 H3n1 8_655 7_565 30
H3n1 H2n1 H3n1 2_665 7_565 23.49
N1 H3n1 H1n1 . 2_665 61.87
N1 H3n1 H1n1 . 8_655 55.88
N1 H3n1 H2n1 . 2_665 61.87
N1 H3n1 H2n1 . 7_565 83.86
N1 H3n1 H3n1 . 8_655 67.93
H1n1 H3n1 H1n1 2_665 8_655 6.51
H1n1 H3n1 H2n1 2_665 2_665 120
H1n1 H3n1 H2n1 2_665 7_565 23.49
H1n1 H3n1 H3n1 2_665 8_655 126.51
H1n1 H3n1 H2n1 8_655 2_665 113.49
H1n1 H3n1 H2n1 8_655 7_565 30
H1n1 H3n1 H3n1 8_655 8_655 120
H2n1 H3n1 H2n1 2_665 7_565 143.49
H2n1 H3n1 H3n1 2_665 8_655 6.51
H2n1 H3n1 H3n1 7_565 8_655 150
N2 H1n2 H1n2 . 7_555 84.91
N2 H1n2 H2n2 . 2_455 61.87
N2 H1n2 H2n2 . 8_455 66.89
N2 H1n2 H3n2 . 2_455 61.87
N2 H1n2 H3n2 . 8_455 56.9
H1n2 H1n2 H2n2 7_555 2_455 24.6
H1n2 H1n2 H2n2 7_555 8_455 150
H1n2 H1n2 H3n2 7_555 2_455 144.6
H1n2 H1n2 H3n2 7_555 8_455 30
H2n2 H1n2 H2n2 2_455 8_455 125.4
H2n2 H1n2 H3n2 2_455 2_455 120
H2n2 H1n2 H3n2 2_455 8_455 5.4
H2n2 H1n2 H3n2 8_455 2_455 5.4
H2n2 H1n2 H3n2 8_455 8_455 120
H3n2 H1n2 H3n2 2_455 8_455 114.6
N2 H2n2 H1n2 . 2_455 61.88
N2 H2n2 H1n2 . 8_455 66.89
N2 H2n2 H2n2 . 8_455 56.9
N2 H2n2 H3n2 . 2_455 61.88
N2 H2n2 H3n2 . 7_555 84.91
H1n2 H2n2 H1n2 2_455 8_455 5.4
H1n2 H2n2 H2n2 2_455 8_455 114.6
H1n2 H2n2 H3n2 2_455 2_455 120
H1n2 H2n2 H3n2 2_455 7_555 144.6
H1n2 H2n2 H2n2 8_455 8_455 120
H1n2 H2n2 H3n2 8_455 2_455 125.4
H1n2 H2n2 H3n2 8_455 7_555 150
H2n2 H2n2 H3n2 8_455 2_455 5.4
H2n2 H2n2 H3n2 8_455 7_555 30
H3n2 H2n2 H3n2 2_455 7_555 24.6
N2 H3n2 H1n2 . 2_455 61.87
N2 H3n2 H1n2 . 8_455 56.9
N2 H3n2 H2n2 . 2_455 61.87
N2 H3n2 H2n2 . 7_555 84.91
N2 H3n2 H3n2 . 8_455 66.89
H1n2 H3n2 H1n2 2_455 8_455 5.4
H1n2 H3n2 H2n2 2_455 2_455 120
H1n2 H3n2 H2n2 2_455 7_555 24.6
H1n2 H3n2 H3n2 2_455 8_455 125.4
H1n2 H3n2 H2n2 8_455 2_455 114.6
H1n2 H3n2 H2n2 8_455 7_555 30
H1n2 H3n2 H3n2 8_455 8_455 120
H2n2 H3n2 H2n2 2_455 7_555 144.6
H2n2 H3n2 H3n2 2_455 8_455 5.4
H2n2 H3n2 H3n2 7_555 8_455 150
N3 H1n3 H1n3 . 7_565 84.86
N3 H1n3 H2n3 . 2_565 61.87
N3 H1n3 H2n3 . 8_555 56.85
N3 H1n3 H3n3 . 2_565 61.87
N3 H1n3 H3n3 . 8_555 66.94
H1n3 H1n3 H2n3 7_565 2_565 144.55
H1n3 H1n3 H2n3 7_565 8_555 30
H1n3 H1n3 H3n3 7_565 2_565 24.55
H1n3 H1n3 H3n3 7_565 8_555 150
H2n3 H1n3 H2n3 2_565 8_555 114.55
H2n3 H1n3 H3n3 2_565 2_565 120
H2n3 H1n3 H3n3 2_565 8_555 5.45
H2n3 H1n3 H3n3 8_555 2_565 5.45
H2n3 H1n3 H3n3 8_555 8_555 120
H3n3 H1n3 H3n3 2_565 8_555 125.45
N3 H2n3 H1n3 . 2_565 61.87
N3 H2n3 H1n3 . 8_555 56.85
N3 H2n3 H2n3 . 8_555 66.94
N3 H2n3 H3n3 . 2_565 61.87
N3 H2n3 H3n3 . 7_565 84.86
H1n3 H2n3 H1n3 2_565 8_555 5.45
H1n3 H2n3 H2n3 2_565 8_555 125.45
H1n3 H2n3 H3n3 2_565 2_565 120
H1n3 H2n3 H3n3 2_565 7_565 24.55
H1n3 H2n3 H2n3 8_555 8_555 120
H1n3 H2n3 H3n3 8_555 2_565 114.55
H1n3 H2n3 H3n3 8_555 7_565 30
H2n3 H2n3 H3n3 8_555 2_565 5.45
H2n3 H2n3 H3n3 8_555 7_565 150
H3n3 H2n3 H3n3 2_565 7_565 144.55
N3 H3n3 H1n3 . 2_565 61.87
N3 H3n3 H1n3 . 8_555 66.94
N3 H3n3 H2n3 . 2_565 61.87
N3 H3n3 H2n3 . 7_565 84.86
N3 H3n3 H3n3 . 8_555 56.85
H1n3 H3n3 H1n3 2_565 8_555 5.45
H1n3 H3n3 H2n3 2_565 2_565 120
H1n3 H3n3 H2n3 2_565 7_565 144.55
H1n3 H3n3 H3n3 2_565 8_555 114.55
H1n3 H3n3 H2n3 8_555 2_565 125.45
H1n3 H3n3 H2n3 8_555 7_565 150
H1n3 H3n3 H3n3 8_555 8_555 120
H2n3 H3n3 H2n3 2_565 7_565 24.55
H2n3 H3n3 H3n3 2_565 8_555 5.45
H2n3 H3n3 H3n3 7_565 8_555 30
C1 H1c1 H2c1 . 2_665 61.87
C1 H1c1 H2c1 . 7_565 69.87
C1 H1c1 H3c1 . 2_665 61.87
C1 H1c1 H3c1 . 8_655 81.91
H2c1 H1c1 H2c1 2_665 7_565 8.59
H2c1 H1c1 H3c1 2_665 2_665 120
H2c1 H1c1 H3c1 2_665 8_655 141.41
H2c1 H1c1 H3c1 7_565 2_665 128.59
H2c1 H1c1 H3c1 7_565 8_655 150
H3c1 H1c1 H3c1 2_665 8_655 21.41
C1 H2c1 H1c1 . 2_665 61.87
C1 H2c1 H1c1 . 7_565 69.87
C1 H2c1 H2c1 . 8_655 81.91
C1 H2c1 H3c1 . 2_665 61.87
H1c1 H2c1 H1c1 2_665 7_565 128.59
H1c1 H2c1 H2c1 2_665 8_655 21.41
H1c1 H2c1 H3c1 2_665 2_665 120
H1c1 H2c1 H2c1 7_565 8_655 150
H1c1 H2c1 H3c1 7_565 2_665 8.59
H2c1 H2c1 H3c1 8_655 2_665 141.41
C1 H3c1 H1c1 . 2_665 61.87
C1 H3c1 H1c1 . 8_655 81.91
C1 H3c1 H2c1 . 2_665 61.87
C1 H3c1 H3c1 . 7_565 69.87
H1c1 H3c1 H1c1 2_665 8_655 141.41
H1c1 H3c1 H2c1 2_665 2_665 120
H1c1 H3c1 H3c1 2_665 7_565 8.59
H1c1 H3c1 H2c1 8_655 2_665 21.41
H1c1 H3c1 H3c1 8_655 7_565 150
H2c1 H3c1 H3c1 2_665 7_565 128.59
C2 H1c2 H1c2 . 7_555 59.48
C2 H1c2 H2c2 . 2_455 61.87
C2 H1c2 H2c2 . 8_455 87.55
C2 H1c2 H3c2 . 2_455 61.87
C2 H1c2 H3c2 . 7_555 64.28
H1c2 H1c2 H2c2 7_555 2_455 2.59
H1c2 H1c2 H2c2 7_555 8_455 30
H1c2 H1c2 H3c2 7_555 2_455 117.4
H1c2 H1c2 H3c2 7_555 7_555 120
H2c2 H1c2 H2c2 2_455 8_455 27.4
H2c2 H1c2 H3c2 2_455 2_455 120
H2c2 H1c2 H3c2 2_455 7_555 122.59
H2c2 H1c2 H3c2 8_455 2_455 147.4
H2c2 H1c2 H3c2 8_455 7_555 150
H3c2 H1c2 H3c2 2_455 7_555 2.59
C2 H2c2 H1c2 . 2_455 61.87
C2 H2c2 H1c2 . 8_455 87.56
C2 H2c2 H2c2 . 7_555 64.28
C2 H2c2 H3c2 . 2_455 61.87
C2 H2c2 H3c2 . 7_555 59.48
H1c2 H2c2 H1c2 2_455 8_455 147.41
H1c2 H2c2 H2c2 2_455 7_555 2.59
H1c2 H2c2 H3c2 2_455 2_455 120
H1c2 H2c2 H3c2 2_455 7_555 117.41
H1c2 H2c2 H2c2 8_455 7_555 150
H1c2 H2c2 H3c2 8_455 2_455 27.41
H1c2 H2c2 H3c2 8_455 7_555 30
H2c2 H2c2 H3c2 7_555 2_455 122.6
H2c2 H2c2 H3c2 7_555 7_555 120
H3c2 H2c2 H3c2 2_455 7_555 2.59
C2 H3c2 H1c2 . 2_455 61.87
C2 H3c2 H1c2 . 7_555 64.28
C2 H3c2 H2c2 . 2_455 61.87
C2 H3c2 H2c2 . 7_555 59.48
C2 H3c2 H3c2 . 8_455 87.55
H1c2 H3c2 H1c2 2_455 7_555 122.6
H1c2 H3c2 H2c2 2_455 2_455 120
H1c2 H3c2 H2c2 2_455 7_555 2.6
H1c2 H3c2 H3c2 2_455 8_455 27.4
H1c2 H3c2 H2c2 7_555 2_455 2.6
H1c2 H3c2 H2c2 7_555 7_555 120
H1c2 H3c2 H3c2 7_555 8_455 150
H2c2 H3c2 H2c2 2_455 7_555 117.4
H2c2 H3c2 H3c2 2_455 8_455 147.4
H2c2 H3c2 H3c2 7_555 8_455 30
C3 H1c3 H1c3 . 8_555 86.27
C3 H1c3 H2c3 . 2_565 61.87
C3 H1c3 H2c3 . 7_565 65.55
C3 H1c3 H3c3 . 2_565 61.87
C3 H1c3 H3c3 . 7_565 58.22
H1c3 H1c3 H2c3 8_555 2_565 26.04
H1c3 H1c3 H2c3 8_555 7_565 150
H1c3 H1c3 H3c3 8_555 2_565 146.04
H1c3 H1c3 H3c3 8_555 7_565 30
H2c3 H1c3 H2c3 2_565 7_565 123.96
H2c3 H1c3 H3c3 2_565 2_565 120
H2c3 H1c3 H3c3 2_565 7_565 3.96
H2c3 H1c3 H3c3 7_565 2_565 3.96
H2c3 H1c3 H3c3 7_565 7_565 120
H3c3 H1c3 H3c3 2_565 7_565 116.04
C3 H2c3 H1c3 . 2_565 61.87
C3 H2c3 H1c3 . 7_565 65.55
C3 H2c3 H2c3 . 7_565 58.22
C3 H2c3 H3c3 . 2_565 61.87
C3 H2c3 H3c3 . 8_555 86.26
H1c3 H2c3 H1c3 2_565 7_565 3.96
H1c3 H2c3 H2c3 2_565 7_565 116.04
H1c3 H2c3 H3c3 2_565 2_565 120
H1c3 H2c3 H3c3 2_565 8_555 146.04
H1c3 H2c3 H2c3 7_565 7_565 120
H1c3 H2c3 H3c3 7_565 2_565 123.96
H1c3 H2c3 H3c3 7_565 8_555 150
H2c3 H2c3 H3c3 7_565 2_565 3.96
H2c3 H2c3 H3c3 7_565 8_555 30
H3c3 H2c3 H3c3 2_565 8_555 26.04
C3 H3c3 H1c3 . 2_565 61.87
C3 H3c3 H1c3 . 7_565 58.22
C3 H3c3 H2c3 . 2_565 61.87
C3 H3c3 H2c3 . 8_555 86.27
C3 H3c3 H3c3 . 7_565 65.55
H1c3 H3c3 H1c3 2_565 7_565 3.96
H1c3 H3c3 H2c3 2_565 2_565 120
H1c3 H3c3 H2c3 2_565 8_555 26.04
H1c3 H3c3 H3c3 2_565 7_565 123.96
H1c3 H3c3 H2c3 7_565 2_565 116.04
H1c3 H3c3 H2c3 7_565 8_555 30
H1c3 H3c3 H3c3 7_565 7_565 120
H2c3 H3c3 H2c3 2_565 8_555 146.04
H2c3 H3c3 H3c3 2_565 7_565 3.96
H2c3 H3c3 H3c3 8_555 7_565 150

loop_
_geom_bond_atom_site_label_1
_geom_bond_atom_site_label_2
_geom_bond_site_symmetry_2
_geom_bond_distance
Pb1 I5 . 3.154(3)
Pb1 I5 4_555 3.154(3)
Pb1 I6 1_455 3.1760(7)
Pb1 I6 . 3.1760(7)
Pb1 I7 1_545 3.1280(7)
Pb1 I7 3_545 3.1280(7)
Pb2 I1 2_555 3.092(2)
Pb2 I2 1_545 3.1663(13)
Pb2 I3 1_455 3.1779(7)
Pb2 I3 . 3.1779(7)
Pb2 I4 . 3.1294(13)
Pb2 I5 . 3.264(3)
I1 N4 11_555 3.768(9)
I1 N5 2_555 3.994(10)
I1 N5 2_655 3.994(10)
I1 N5 12_455 3.89(2)
I2 N1 1_455 3.594(2)
I2 N1 . 3.594(2)
I2 N3 11_455 3.86(5)
I2 N3 11_555 3.86(5)
I3 N1 1_545 3.742(3)
I3 N2 1_655 4.04(5)
I3 N3 11_545 3.59(4)
I3 N5 . 3.76(2)
I4 N4 11_555 3.64(3)
N1 C1 . 1.4999(11)
N1 H1n1 . 0.87
N1 H1n1 2_665 0.87
N1 H1n1 7_565 0.87
N1 H1n1 8_655 0.87
N1 H2n1 . 0.87
N1 H2n1 2_665 0.87
N1 H2n1 7_565 0.87
N1 H2n1 8_655 0.87
N1 H3n1 . 0.87
N1 H3n1 2_665 0.87
N1 H3n1 7_565 0.87
N1 H3n1 8_655 0.87
N2 C2 . 1.50(11)
N2 H1n2 . 0.87
N2 H1n2 2_455 0.87
N2 H1n2 7_555 0.87
N2 H1n2 8_455 0.87
N2 H2n2 . 0.87
N2 H2n2 2_455 0.87
N2 H2n2 7_555 0.87
N2 H2n2 8_455 0.87
N2 H3n2 . 0.87
N2 H3n2 2_455 0.87
N2 H3n2 7_555 0.87
N2 H3n2 8_455 0.87
N3 C3 . 1.50(12)
N3 H1n3 . 0.87
N3 H1n3 2_565 0.87
N3 H1n3 7_565 0.87
N3 H1n3 8_555 0.87
N3 H2n3 . 0.87
N3 H2n3 2_565 0.87
N3 H2n3 7_565 0.87
N3 H2n3 8_555 0.87
N3 H3n3 . 0.87
N3 H3n3 2_565 0.87
N3 H3n3 7_565 0.87
N3 H3n3 8_555 0.87
N4 C4 . 1.35(4)
N4 H1n4 . 0.87
N4 H1n4 2_655 0.87
N5 C4 . 1.35(2)
N5 H1n5 . 0.87
N5 H2n5 . 0.87
C1 H1c1 . 0.96
C1 H1c1 2_665 0.96
C1 H1c1 7_565 0.96
C1 H1c1 8_655 0.96
C1 H2c1 . 0.96
C1 H2c1 2_665 0.96
C1 H2c1 7_565 0.96
C1 H2c1 8_655 0.96
C1 H3c1 . 0.96
C1 H3c1 2_665 0.96
C1 H3c1 7_565 0.96
C1 H3c1 8_655 0.96
C2 H1c2 . 0.96
C2 H1c2 2_455 0.96
C2 H1c2 7_555 0.96
C2 H1c2 8_455 0.96
C2 H2c2 . 0.96
C2 H2c2 2_455 0.96
C2 H2c2 7_555 0.96
C2 H2c2 8_455 0.96
C2 H3c2 . 0.96
C2 H3c2 2_455 0.96
C2 H3c2 7_555 0.96
C2 H3c2 8_455 0.96
C3 H1c3 . 0.96
C3 H1c3 2_565 0.96
C3 H1c3 7_565 0.96
C3 H1c3 8_555 0.96
C3 H2c3 . 0.96
C3 H2c3 2_565 0.96
C3 H2c3 7_565 0.96
C3 H2c3 8_555 0.96
C3 H3c3 . 0.96
C3 H3c3 2_565 0.96
C3 H3c3 7_565 0.96
C3 H3c3 8_555 0.96
H1n1 H1n1 7_565 0.1861
H1n1 H2n1 2_665 0.8202
H1n1 H2n1 8_655 0.6538
H1n1 H3n1 2_665 0.8202
H1n1 H3n1 8_655 0.9761
H2n1 H2n1 8_655 0.9761
H2n1 H3n1 2_665 0.8202
H2n1 H3n1 7_565 0.1861
H3n1 H3n1 8_655 0.6538
H1n2 H1n2 7_555 0.1544
H1n2 H2n2 2_455 0.8202
H1n2 H2n2 8_455 0.6829
H1n2 H3n2 2_455 0.8203
H1n2 H3n2 8_455 0.9503
H2n2 H2n2 8_455 0.9503
H2n2 H3n2 2_455 0.8202
H2n2 H3n2 7_555 0.1544
H3n2 H3n2 8_455 0.6829
H1n3 H1n3 7_565 0.1558
H1n3 H2n3 2_565 0.8202
H1n3 H2n3 8_555 0.9515
H1n3 H3n3 2_565 0.8202
H1n3 H3n3 8_555 0.6816
H2n3 H2n3 8_555 0.6816
H2n3 H3n3 2_565 0.8202
H2n3 H3n3 7_565 0.1558
H3n3 H3n3 8_555 0.9515
H1c1 H2c1 2_665 0.9051
H1c1 H2c1 7_565 0.6608
H1c1 H3c1 2_665 0.9051
H1c1 H3c1 8_655 0.2703
H2c1 H2c1 8_655 0.2703
H2c1 H3c1 2_665 0.9051
H3c1 H3c1 7_565 0.6608
H1c2 H1c2 7_555 0.9751
H1c2 H2c2 2_455 0.9051
H1c2 H2c2 8_455 0.082
H1c2 H3c2 2_455 0.9051
H1c2 H3c2 7_555 0.8332
H2c2 H2c2 7_555 0.8332
H2c2 H3c2 2_455 0.9051
H2c2 H3c2 7_555 0.9751
H3c2 H3c2 8_455 0.082
H1c3 H1c3 8_555 0.1251
H1c3 H2c3 2_565 0.9051
H1c3 H2c3 7_565 0.7946
H1c3 H3c3 2_565 0.9051
H1c3 H3c3 7_565 1.0112
H2c3 H2c3 7_565 1.0112
H2c3 H3c3 2_565 0.9051
H2c3 H3c3 8_555 0.1251
H3c3 H3c3 7_565 0.7946

loop_
_restr_distance_atom_site_label_1
_restr_distance_atom_site_label_2
_restr_distance_target
_restr_distance_target_weight_param
C1 N1 1.5 0.001
C2 N2 1.5 0.001
C3 N3 1.5 0.001
C4 N4 1.35 0.001
C4 N5 1.35 0.001
